data_4339158
loop_
_publ_author_name
'Lai, Siu-Wai'
'Chan, Queenie K.-W.'
'Zhu, Nianyong'
'Che, Chi-Ming'

_publ_section_title
;
 cis-Dicyanoosmium(II) diimine complexes bearing phosphine or sulfoxide
 ligands: spectroscopic and luminescent studies.
;
_journal_issue 26
_journal_name_full 'Inorganic chemistry'
_journal_page_first 11003
_journal_page_last 11016
_journal_paper_doi 10.1021/ic070290l
_journal_volume 46
_journal_year 2007
_chemical_formula_moiety 'C52 H42 Cl4 N4 Os P2'
_chemical_formula_sum 'C52 H42 Cl4 N4 Os P2'
_chemical_formula_weight 1116.84
_chemical_name_systematic
;
 ?
;
_space_group_IT_number 15
_symmetry_cell_setting monoclinic
_symmetry_space_group_name_Hall '-C 2yc'
_symmetry_space_group_name_H-M 'C 1 2/c 1'
_atom_sites_solution_hydrogens geom
_atom_sites_solution_primary direct
_atom_sites_solution_secondary difmap
_audit_creation_method SHELXL-97
_cell_angle_alpha 90.00
_cell_angle_beta 113.88(3)
_cell_angle_gamma 90.00
_cell_formula_units_Z 4
_cell_length_a 20.479(4)
_cell_length_b 10.639(2)
_cell_length_c 23.738(5)
_cell_measurement_reflns_used 0
_cell_measurement_temperature 253(2)
_cell_measurement_theta_max 0
_cell_measurement_theta_min 0
_cell_volume 4729(2)
_computing_cell_refinement scalepack
_computing_data_collection marcontrol
_computing_data_reduction denzo
_computing_molecular_graphics 'Ortep-3 for Windows (Farrugia, 1997)'
_computing_publication_material 'WinGX publication routines (Farrugia, 1999)'
_computing_structure_refinement 'SHELXL-97 (Sheldrick, 1997)'
_computing_structure_solution SIR-97
_diffrn_ambient_temperature 253(2)
_diffrn_measured_fraction_theta_full 0.992
_diffrn_measured_fraction_theta_max 0.992
_diffrn_measurement_device_type 'marresearch IPDS mar300'
_diffrn_measurement_method oscillation
_diffrn_radiation_monochromator graphite
_diffrn_radiation_source 'fine-focus sealed tube'
_diffrn_radiation_type MoK\a
_diffrn_radiation_wavelength 0.71073
_diffrn_reflns_av_R_equivalents 0.0501
_diffrn_reflns_av_sigmaI/netI 0.0554
_diffrn_reflns_limit_h_max 24
_diffrn_reflns_limit_h_min -24
_diffrn_reflns_limit_k_max 12
_diffrn_reflns_limit_k_min -12
_diffrn_reflns_limit_l_max 28
_diffrn_reflns_limit_l_min -28
_diffrn_reflns_number 15882
_diffrn_reflns_theta_full 25.61
_diffrn_reflns_theta_max 25.61
_diffrn_reflns_theta_min 1.88
_exptl_absorpt_coefficient_mu 3.031
_exptl_absorpt_correction_type none
_exptl_crystal_colour red
_exptl_crystal_density_diffrn 1.569
_exptl_crystal_density_method 'not measured'
_exptl_crystal_description prism
_exptl_crystal_F_000 2224
_exptl_crystal_size_max 0.5
_exptl_crystal_size_mid 0.35
_exptl_crystal_size_min 0.2
_refine_diff_density_max 0.600
_refine_diff_density_min -1.176
_refine_diff_density_rms 0.178
_refine_ls_extinction_method none
_refine_ls_goodness_of_fit_ref 1.146
_refine_ls_hydrogen_treatment mixed
_refine_ls_matrix_type full
_refine_ls_number_parameters 285
_refine_ls_number_reflns 4413
_refine_ls_number_restraints 0
_refine_ls_restrained_S_all 1.146
_refine_ls_R_factor_all 0.0353
_refine_ls_R_factor_gt 0.0303
_refine_ls_shift/su_max 0.001
_refine_ls_shift/su_mean 0.000
_refine_ls_structure_factor_coef Fsqd
_refine_ls_weighting_details 'calc w=1/[\s^2^(Fo^2^)+(0.0000P)^2^+18.4646P] where P=(Fo^2^+2Fc^2^)/3'
_refine_ls_weighting_scheme calc
_refine_ls_wR_factor_gt 0.0811
_refine_ls_wR_factor_ref 0.0825
_reflns_number_gt 3949
_reflns_number_total 4413
_reflns_threshold_expression >2sigma(I)
_cod_data_source_file ic070290l-file001.cif
_cod_data_source_block mar1580_Cpd2c
_cod_original_cell_volume 4729.2(16)
_cod_original_sg_symbol_H-M 'C 2/c'
_cod_database_code 4339158

loop_
_symmetry_equiv_pos_as_xyz
'x, y, z'
'-x, y, -z+1/2'
'x+1/2, y+1/2, z'
'-x+1/2, y+1/2, -z+1/2'
'-x, -y, -z'
'x, -y, z-1/2'
'-x+1/2, -y+1/2, -z'
'x+1/2, -y+1/2, z-1/2'

loop_
_atom_site_label
_atom_site_type_symbol
_atom_site_fract_x
_atom_site_fract_y
_atom_site_fract_z
_atom_site_U_iso_or_equiv
_atom_site_adp_type
_atom_site_occupancy
_atom_site_symmetry_multiplicity
_atom_site_calc_flag
_atom_site_refinement_flags
Os1 Os 0.0000 0.12084(2) 0.2500 0.02541(9) Uani 1 2 d S
P1 P 0.11793(6) 0.11650(10) 0.32684(5) 0.0285(2) Uani 1 1 d .
N1 N 0.0437(2) -0.0740(4) 0.1706(2) 0.0418(10) Uani 1 1 d .
N2 N -0.0279(2) 0.2769(3) 0.29225(17) 0.0309(8) Uani 1 1 d .
C1 C 0.0273(2) -0.0074(4) 0.2004(2) 0.0318(10) Uani 1 1 d .
C2 C -0.0553(3) 0.2743(5) 0.3340(2) 0.0397(11) Uani 1 1 d .
H2 H -0.0614 0.1971 0.3497 0.048 Uiso 1 1 calc R
C3 C -0.0756(3) 0.3838(5) 0.3553(3) 0.0531(14) Uani 1 1 d .
H3 H -0.0960 0.3787 0.3839 0.064 Uiso 1 1 calc R
C4 C -0.0655(3) 0.4979(5) 0.3343(3) 0.0525(14) Uani 1 1 d .
H4 H -0.0796 0.5708 0.3479 0.063 Uiso 1 1 calc R
C5 C -0.0336(3) 0.5054(5) 0.2918(2) 0.0441(12) Uani 1 1 d .
C6 C -0.0162(2) 0.3915(4) 0.2719(2) 0.0332(10) Uani 1 1 d .
C7 C -0.0166(3) 0.6187(5) 0.2700(3) 0.0557(14) Uani 1 1 d .
H7 H -0.0282 0.6949 0.2828 0.067 Uiso 1 1 calc R
C8 C 0.1577(2) -0.0350(4) 0.3611(2) 0.0361(10) Uani 1 1 d .
C9 C 0.1233(3) -0.1478(4) 0.3404(2) 0.0359(10) Uani 1 1 d .
H9 H 0.0779 -0.1487 0.3087 0.043 Uiso 1 1 calc R
C10 C 0.1561(3) -0.2607(5) 0.3666(2) 0.0452(12) Uani 1 1 d .
H10 H 0.1322 -0.3363 0.3529 0.054 Uiso 1 1 calc R
C11 C 0.2240(3) -0.2602(5) 0.4128(3) 0.0523(14) Uani 1 1 d .
H11 H 0.2463 -0.3356 0.4297 0.063 Uiso 1 1 calc R
C12 C 0.2582(3) -0.1484(6) 0.4336(3) 0.0638(17) Uani 1 1 d .
H12 H 0.3038 -0.1479 0.4650 0.077 Uiso 1 1 calc R
C13 C 0.2252(3) -0.0355(5) 0.4080(3) 0.0560(15) Uani 1 1 d .
H13 H 0.2488 0.0401 0.4226 0.067 Uiso 1 1 calc R
C14 C 0.1898(3) 0.1758(4) 0.3059(2) 0.0369(10) Uani 1 1 d .
C15 C 0.1939(3) 0.1251(5) 0.2535(3) 0.0485(12) Uani 1 1 d .
H15 H 0.1608 0.0652 0.2303 0.058 Uiso 1 1 calc R
C16 C 0.2476(3) 0.1641(7) 0.2359(3) 0.0609(16) Uani 1 1 d .
H16 H 0.2497 0.1312 0.2004 0.073 Uiso 1 1 calc R
C17 C 0.2974(3) 0.2504(6) 0.2701(3) 0.0587(15) Uani 1 1 d .
H17 H 0.3327 0.2766 0.2575 0.070 Uiso 1 1 calc R
C18 C 0.2952(3) 0.2977(6) 0.3222(3) 0.0573(15) Uani 1 1 d .
H18 H 0.3296 0.3552 0.3457 0.069 Uiso 1 1 calc R
C19 C 0.2418(3) 0.2613(5) 0.3411(3) 0.0485(13) Uani 1 1 d .
H19 H 0.2409 0.2941 0.3771 0.058 Uiso 1 1 calc R
C20 C 0.1257(2) 0.2109(4) 0.3938(2) 0.0350(10) Uani 1 1 d .
C21 C 0.1211(3) 0.1561(5) 0.4449(3) 0.0517(13) Uani 1 1 d .
H21 H 0.1201 0.0690 0.4476 0.062 Uiso 1 1 calc R
C22 C 0.1180(4) 0.2294(6) 0.4921(3) 0.0632(17) Uani 1 1 d .
H22 H 0.1152 0.1913 0.5263 0.076 Uiso 1 1 calc R
C23 C 0.1191(3) 0.3571(6) 0.4883(3) 0.0609(16) Uani 1 1 d .
H23 H 0.1168 0.4059 0.5200 0.073 Uiso 1 1 calc R
C24 C 0.1235(3) 0.4140(6) 0.4382(3) 0.0534(14) Uani 1 1 d .
H24 H 0.1246 0.5012 0.4360 0.064 Uiso 1 1 calc R
C25 C 0.1263(3) 0.3418(5) 0.3909(2) 0.0410(11) Uani 1 1 d .
H25 H 0.1286 0.3809 0.3567 0.049 Uiso 1 1 calc R
C26 C -0.0582(5) 0.1611(7) 0.5303(3) 0.085(2) Uani 1 1 d .
H26A H -0.0175 0.1136 0.5582 0.102 Uiso 1 1 calc R
H26B H -0.0961 0.1535 0.5447 0.102 Uiso 1 1 calc R
Cl1 Cl -0.08671(12) 0.09657(17) 0.45764(8) 0.0791(5) Uani 1 1 d .
Cl2 Cl -0.03402(10) 0.31895(17) 0.53280(9) 0.0781(5) Uani 1 1 d .

loop_
_atom_site_aniso_label
_atom_site_aniso_U_11
_atom_site_aniso_U_22
_atom_site_aniso_U_33
_atom_site_aniso_U_23
_atom_site_aniso_U_13
_atom_site_aniso_U_12
Os1 0.02553(13) 0.02404(13) 0.02622(13) 0.000 0.01002(10) 0.000
P1 0.0249(5) 0.0298(5) 0.0285(5) -0.0002(5) 0.0083(5) -0.0026(4)
N1 0.040(2) 0.043(2) 0.044(2) -0.0152(19) 0.018(2) 0.0006(19)
N2 0.035(2) 0.0258(18) 0.031(2) -0.0043(15) 0.0127(17) 0.0024(15)
C1 0.026(2) 0.030(2) 0.037(2) 0.0002(19) 0.011(2) -0.0033(18)
C2 0.047(3) 0.043(3) 0.032(2) -0.006(2) 0.019(2) 0.003(2)
C3 0.063(4) 0.053(3) 0.050(3) -0.008(3) 0.030(3) 0.010(3)
C4 0.052(3) 0.043(3) 0.056(3) -0.014(3) 0.015(3) 0.014(2)
C5 0.044(3) 0.033(3) 0.045(3) -0.005(2) 0.007(2) 0.006(2)
C6 0.030(2) 0.026(2) 0.034(2) -0.0056(17) 0.0033(19) 0.0026(17)
C7 0.052(3) 0.037(3) 0.062(4) -0.008(2) 0.006(3) -0.001(2)
C8 0.034(2) 0.038(2) 0.035(2) 0.002(2) 0.013(2) 0.001(2)
C9 0.035(2) 0.033(2) 0.039(2) 0.0006(19) 0.014(2) 0.0032(19)
C10 0.053(3) 0.033(3) 0.048(3) -0.001(2) 0.019(3) 0.003(2)
C11 0.050(3) 0.046(3) 0.054(3) 0.011(3) 0.013(3) 0.016(3)
C12 0.047(3) 0.053(3) 0.065(4) 0.016(3) -0.005(3) 0.007(3)
C13 0.038(3) 0.046(3) 0.061(4) 0.001(3) -0.004(3) -0.003(2)
C14 0.035(2) 0.037(2) 0.043(3) 0.007(2) 0.021(2) 0.004(2)
C15 0.040(3) 0.057(3) 0.053(3) -0.009(3) 0.023(3) -0.011(2)
C16 0.054(4) 0.085(4) 0.056(3) -0.003(3) 0.035(3) -0.007(3)
C17 0.045(3) 0.076(4) 0.063(4) 0.006(3) 0.030(3) -0.010(3)
C18 0.045(3) 0.058(3) 0.071(4) 0.000(3) 0.027(3) -0.019(3)
C19 0.038(3) 0.055(3) 0.052(3) -0.006(3) 0.018(3) -0.013(2)
C20 0.026(2) 0.040(2) 0.036(2) -0.003(2) 0.010(2) -0.0048(19)
C21 0.066(4) 0.047(3) 0.049(3) -0.004(2) 0.030(3) -0.010(3)
C22 0.078(4) 0.075(4) 0.045(3) -0.012(3) 0.034(3) -0.017(3)
C23 0.060(4) 0.066(4) 0.058(4) -0.033(3) 0.025(3) -0.013(3)
C24 0.048(3) 0.052(3) 0.056(3) -0.013(3) 0.016(3) -0.004(3)
C25 0.038(3) 0.041(3) 0.037(3) -0.008(2) 0.008(2) -0.002(2)
C26 0.129(7) 0.071(4) 0.051(4) 0.008(3) 0.031(4) 0.015(5)
Cl1 0.1068(15) 0.0671(10) 0.0579(10) 0.0012(8) 0.0275(10) -0.0025(9)
Cl2 0.0761(11) 0.0661(10) 0.0893(13) -0.0135(9) 0.0305(10) 0.0014(9)

loop_
_atom_type_symbol
_atom_type_description
_atom_type_scat_dispersion_real
_atom_type_scat_dispersion_imag
_atom_type_scat_source
Os Os -1.2165 7.6030 'International Tables Vol C Tables 4.2.6.8 and 6.1.1.4'
P P 0.1023 0.0942 'International Tables Vol C Tables 4.2.6.8 and 6.1.1.4'
N N 0.0061 0.0033 'International Tables Vol C Tables 4.2.6.8 and 6.1.1.4'
C C 0.0033 0.0016 'International Tables Vol C Tables 4.2.6.8 and 6.1.1.4'
Cl Cl 0.1484 0.1585 'International Tables Vol C Tables 4.2.6.8 and 6.1.1.4'
H H 0.0000 0.0000 'International Tables Vol C Tables 4.2.6.8 and 6.1.1.4'

loop_
_geom_angle_atom_site_label_1
_geom_angle_atom_site_label_2
_geom_angle_atom_site_label_3
_geom_angle
_geom_angle_site_symmetry_1
_geom_angle_site_symmetry_3
C1 Os1 C1 95.3(2) . 2
C1 Os1 N2 93.50(16) . 2
C1 Os1 N2 171.04(16) 2 2
C1 Os1 N2 171.04(16) . .
C1 Os1 N2 93.50(16) 2 .
N2 Os1 N2 77.8(2) 2 .
C1 Os1 P1 88.55(13) . 2
C1 Os1 P1 89.95(13) 2 2
N2 Os1 P1 92.10(10) 2 2
N2 Os1 P1 89.64(10) . 2
C1 Os1 P1 89.95(13) . .
C1 Os1 P1 88.55(13) 2 .
N2 Os1 P1 89.64(10) 2 .
N2 Os1 P1 92.10(10) . .
P1 Os1 P1 177.77(5) 2 .
C20 P1 C8 103.3(2) . .
C20 P1 C14 104.4(2) . .
C8 P1 C14 99.2(2) . .
C20 P1 Os1 111.19(15) . .
C8 P1 Os1 119.24(16) . .
C14 P1 Os1 117.53(16) . .
C2 N2 C6 118.2(4) . .
C2 N2 Os1 127.7(3) . .
C6 N2 Os1 114.1(3) . .
N1 C1 Os1 176.0(4) . .
N2 C2 C3 122.2(5) . .
C4 C3 C2 119.9(5) . .
C3 C4 C5 119.9(5) . .
C6 C5 C4 116.6(5) . .
C6 C5 C7 118.8(5) . .
C4 C5 C7 124.5(5) . .
N2 C6 C5 123.2(4) . .
N2 C6 C6 116.9(2) . 2
C5 C6 C6 119.9(3) . 2
C7 C7 C5 121.3(3) 2 .
C9 C8 C13 119.0(4) . .
C9 C8 P1 122.4(4) . .
C13 C8 P1 118.6(4) . .
C8 C9 C10 120.6(5) . .
C11 C10 C9 120.0(5) . .
C12 C11 C10 119.6(5) . .
C11 C12 C13 120.4(5) . .
C8 C13 C12 120.4(5) . .
C15 C14 C19 118.9(5) . .
C15 C14 P1 116.9(4) . .
C19 C14 P1 124.1(4) . .
C14 C15 C16 119.7(5) . .
C17 C16 C15 120.8(6) . .
C18 C17 C16 120.0(5) . .
C17 C18 C19 120.8(6) . .
C14 C19 C18 119.8(5) . .
C21 C20 C25 118.1(5) . .
C21 C20 P1 121.1(4) . .
C25 C20 P1 120.2(4) . .
C20 C21 C22 120.8(5) . .
C23 C22 C21 120.1(6) . .
C22 C23 C24 120.3(5) . .
C23 C24 C25 120.0(5) . .
C24 C25 C20 120.7(5) . .
Cl1 C26 Cl2 113.1(4) . .

loop_
_geom_bond_atom_site_label_1
_geom_bond_atom_site_label_2
_geom_bond_distance
_geom_bond_site_symmetry_2
Os1 C1 2.024(5) .
Os1 C1 2.024(5) 2
Os1 N2 2.134(3) 2
Os1 N2 2.134(3) .
Os1 P1 2.3654(14) 2
Os1 P1 2.3654(14) .
P1 C20 1.833(5) .
P1 C8 1.840(5) .
P1 C14 1.846(5) .
N1 C1 1.143(6) .
N2 C2 1.323(6) .
N2 C6 1.368(6) .
C2 C3 1.400(7) .
C3 C4 1.360(8) .
C4 C5 1.408(8) .
C5 C6 1.399(6) .
C5 C7 1.410(8) .
C6 C6 1.441(9) 2
C7 C7 1.373(13) 2
C8 C9 1.377(7) .
C8 C13 1.380(7) .
C9 C10 1.392(7) .
C10 C11 1.379(8) .
C11 C12 1.367(8) .
C12 C13 1.392(8) .
C14 C15 1.388(7) .
C14 C19 1.393(7) .
C15 C16 1.389(7) .
C16 C17 1.369(9) .
C17 C18 1.353(9) .
C18 C19 1.393(7) .
C20 C21 1.382(7) .
C20 C25 1.395(7) .
C21 C22 1.387(8) .
C22 C23 1.362(9) .
C23 C24 1.372(9) .
C24 C25 1.381(7) .
C26 Cl1 1.724(7) .
C26 Cl2 1.745(8) .
